data_4343668
loop_
_publ_author_name
'Kendall, D.S.'
'Lipscomb, W.N.'

_publ_section_title
;
 Molecular structure and two crystal structures of
 6-isothiocyanodecaborane, 6-B10 H13 N C S
;
_journal_name_full 'Inorganic Chemistry'
_journal_page_first 2915
_journal_page_last 2919
_journal_volume 12
_journal_year 1973
_chemical_formula_sum 'C H13 B10 N S'
_chemical_name_systematic 'B10 H13 N C S'
_space_group_IT_number 14
_symmetry_space_group_name_Hall '-P 2yn'
_symmetry_space_group_name_H-M 'P 1 21/n 1'
_cell_angle_alpha 90
_cell_angle_beta 101.68
_cell_angle_gamma 90
_cell_formula_units_Z 4
_cell_length_a 7.93
_cell_length_b 14.78
_cell_length_c 9.47
_cell_volume 1086.952
_citation_journal_id_ASTM INOCAJ
_cod_data_source_file Kendall_INOCAJ_1973_615.cif
_cod_data_source_block C1H13B10N1S1
_cod_original_sg_symbol_Hall '-P 2ybc (x-z,y,z)'
_cod_original_formula_sum 'C1 H13 B10 N1 S1'
_cod_database_code 4343668

loop_
_symmetry_equiv_pos_as_xyz
x,y,z
-x+1/2,y+1/2,-z+1/2
-x,-y,-z
x-1/2,-y-1/2,z-1/2

loop_
_atom_site_label
_atom_site_type_symbol
_atom_site_fract_x
_atom_site_fract_y
_atom_site_fract_z
_atom_site_occupancy
_atom_site_U_iso_or_equiv
B8 B+1 0.0269 0.178 0.7154 1 0.0
H3 H-1 -0.028 0.103 0.502 1 0.0
H7 H-1 -0.086 0.165 0.764 1 0.0
B5 B+1 0.4219 0.1927 0.6079 1 0.0
H1 H-1 0.217 0.222 0.382 1 0.0
N1 N-3 0.5476 0.042 0.7961 1 0.0
H8 H-1 0.077 0.339 0.836 1 0.0
H10 H-1 0.445 0.184 0.731 1 0.0
B6 B+1 0.4063 0.0978 0.7283 1 0.0
B4 B+1 0.0523 0.2524 0.5715 1 0.0
C1 C+4 0.6653 -0.0055 0.8376 1 0.0
H9 H-1 0.304 0.356 0.588 1 0.0
B3 B+1 0.0713 0.1343 0.5585 1 0.0
B2 B+1 0.2827 0.0963 0.5575 1 0.0
B10 B+1 0.2632 0.2949 0.6194 1 0.0
B9 B+1 0.1255 0.2868 0.7455 1 0.0
B7 B+1 0.1845 0.0752 0.7027 1 0.0
S1 S-2 0.8192 -0.0679 0.8926 1 0.0
H13 H-1 0.259 0.292 0.74 1 0.0
H6 H-1 0.112 0.018 0.737 1 0.0
H2 H-1 0.337 0.049 0.489 1 0.0
H11 H-1 0.292 0.098 0.815 1 0.0
B1 B+1 0.2181 0.2055 0.4944 1 0.0
H12 H-1 0.125 0.224 0.835 1 0.0
H5 H-1 0.536 0.205 0.564 1 0.0
H4 H-1 -0.064 0.284 0.506 1 0.0
